data_7203264
loop_
_publ_author_name
'Takahashi, Satoshi'
'Jukurogi, Tatsuya'
'Katagiri, Toshimasa'
'Uneyama, Kenji'

_publ_section_title
;
 Isomorphic supramolecular structures via one-dimensional hydrogen
 bonding motifs in crystals of chiral difluorolactates,
 trichlorolactates and trifluorolactates
;
_journal_issue 4
_journal_name_full CrystEngComm
_journal_page_first 320
_journal_paper_doi 10.1039/b600325g
_journal_volume 8
_journal_year 2006
_chemical_absolute_configuration ad
_chemical_formula_moiety 'C6 H9 Cl3 O3'
_chemical_formula_sum 'C6 H9 Cl3 O3'
_chemical_formula_weight 235.48
_chemical_melting_point 316
_chemical_name_common Isopropyl-(S)-(-)-3,3,3-trichlorolactate
_chemical_optical_rotation '[\a]^20^~D~= -23.0 (c=0.506, MeOH)'
_space_group_IT_number 4
_symmetry_cell_setting monoclinic
_symmetry_Int_Tables_number 4
_symmetry_space_group_name_Hall 'P 2yb'
_symmetry_space_group_name_H-M 'P 1 21 1'
_atom_sites_solution_hydrogens geom
_atom_sites_solution_primary direct
_atom_sites_solution_secondary difmap
_audit_creation_method SHELXL-97
_audit_update_record
;
2005-12-8 CheckCIF
;
_cell_angle_alpha 90.00
_cell_angle_beta 109.4510(10)
_cell_angle_gamma 90.00
_cell_formula_units_Z 2
_cell_length_a 8.6464(3)
_cell_length_b 5.64350(10)
_cell_length_c 10.8654(4)
_cell_measurement_reflns_used 5435
_cell_measurement_temperature 123(2)
_cell_measurement_theta_max 27.5
_cell_measurement_theta_min 2.6
_cell_volume 499.93(3)
_computing_cell_refinement 'PAPID-AUTO (Rigaku)'
_computing_data_collection 'RAPID-AUTO (Rigaku)'
_computing_data_reduction 'teXsan Ver. 1.11 (MSC)'
_computing_molecular_graphics 'Mercury Ver. 1.4 (Bruno et al., 2002)'
_computing_publication_material 'WinGX Ver. 1.7 (Farrugia, 1999)'
_computing_structure_refinement 'SHELXL-97 (Sheldrick, 1997)'
_computing_structure_solution 'SIR97 (Altomare et al., 1999)'
_diffrn_ambient_temperature 123(2)
_diffrn_detector_area_resol_mean 10
_diffrn_measured_fraction_theta_full 0.961
_diffrn_measured_fraction_theta_max 0.961
_diffrn_measurement_device_type 'Rigaku R-AXIS 4 imaging plate'
_diffrn_measurement_method \w
_diffrn_radiation_monochromator graphite
_diffrn_radiation_source 'Rigaku rotating anode'
_diffrn_radiation_type MoK\a
_diffrn_radiation_wavelength 0.71069
_diffrn_reflns_av_R_equivalents 0.022
_diffrn_reflns_av_sigmaI/netI 0.0185
_diffrn_reflns_limit_h_max 11
_diffrn_reflns_limit_h_min -11
_diffrn_reflns_limit_k_max 6
_diffrn_reflns_limit_k_min -6
_diffrn_reflns_limit_l_max 13
_diffrn_reflns_limit_l_min -14
_diffrn_reflns_number 3871
_diffrn_reflns_theta_full 27.47
_diffrn_reflns_theta_max 27.47
_diffrn_reflns_theta_min 1.99
_exptl_absorpt_coefficient_mu 0.883
_exptl_absorpt_correction_T_max 0.9005
_exptl_absorpt_correction_T_min 0.8072
_exptl_absorpt_correction_type numerical
_exptl_absorpt_process_details
; NUMABS Higashi T. (1999)
Program for absorption correction, Rigaku Corporation, Tokyo, Japan.
;
_exptl_crystal_colour colourless
_exptl_crystal_density_diffrn 1.564
_exptl_crystal_density_method 'not measured'
_exptl_crystal_description platelet
_exptl_crystal_F_000 240
_exptl_crystal_size_max 0.60
_exptl_crystal_size_mid 0.20
_exptl_crystal_size_min 0.12
_refine_diff_density_max 0.347
_refine_diff_density_min -0.310
_refine_diff_density_rms 0.068
_refine_ls_abs_structure_details 'Flack H D (1983), Acta Cryst. A39, 876-881'
_refine_ls_abs_structure_Flack 0.07(6)
_refine_ls_extinction_method none
_refine_ls_goodness_of_fit_ref 1.172
_refine_ls_hydrogen_treatment mixed
_refine_ls_matrix_type full
_refine_ls_number_parameters 111
_refine_ls_number_reflns 2150
_refine_ls_number_restraints 1
_refine_ls_restrained_S_all 1.171
_refine_ls_R_factor_all 0.0271
_refine_ls_R_factor_gt 0.0266
_refine_ls_shift/su_max 0.004
_refine_ls_shift/su_mean 0.000
_refine_ls_structure_factor_coef Fsqd
_refine_ls_weighting_details 'calc w=1/[\s^2^(Fo^2^)+(0.0383P)^2^+0.1367P] where P=(Fo^2^+2Fc^2^)/3'
_refine_ls_weighting_scheme calc
_refine_ls_wR_factor_gt 0.0657
_refine_ls_wR_factor_ref 0.0659
_reflns_number_gt 2128
_reflns_number_total 2150
_reflns_threshold_expression >2sigma(I)
_cod_data_source_file b600325g.txt
_cod_data_source_block (S)-6
_cod_database_code 7203264

loop_
_symmetry_equiv_pos_as_xyz
'x, y, z'
'-x, y+1/2, -z'

loop_
_atom_site_label
_atom_site_type_symbol
_atom_site_fract_x
_atom_site_fract_y
_atom_site_fract_z
_atom_site_U_iso_or_equiv
_atom_site_adp_type
_atom_site_occupancy
_atom_site_symmetry_multiplicity
_atom_site_calc_flag
_atom_site_refinement_flags
_atom_site_disorder_assembly
_atom_site_disorder_group
Cl1 Cl 0.72216(5) 0.66903(8) 0.75527(4) 0.01732(11) Uani 1 1 d . . .
Cl2 Cl 0.64727(6) 0.22371(8) 0.85211(4) 0.01846(12) Uani 1 1 d . . .
Cl3 Cl 0.47165(6) 0.64717(8) 0.87446(4) 0.01837(12) Uani 1 1 d . . .
O1 O 0.51439(19) 0.3572(3) 0.55260(14) 0.0185(3) Uani 1 1 d . . .
O2 O 0.31020(19) 0.0532(3) 0.59188(15) 0.0210(3) Uani 1 1 d . . .
O3 O 0.21959(17) 0.3081(3) 0.71064(15) 0.0182(3) Uani 1 1 d . . .
C1 C 0.5619(2) 0.4914(4) 0.77407(18) 0.0120(3) Uani 1 1 d . . .
C2 C 0.4347(2) 0.4393(4) 0.63657(19) 0.0130(3) Uani 1 1 d . . .
H2 H 0.3726 0.5872 0.6001 0.016 Uiso 1 1 calc R . .
C3 C 0.3144(2) 0.2435(4) 0.64327(18) 0.0142(4) Uani 1 1 d . . .
C4 C 0.1070(2) 0.1286(4) 0.7310(2) 0.0209(4) Uani 1 1 d . . .
H4 H 0.1575 -0.0321 0.7363 0.025 Uiso 1 1 calc R . .
C5 C 0.0877(3) 0.1898(7) 0.8606(2) 0.0352(6) Uani 1 1 d . . .
H5A H 0.1957 0.1913 0.9288 0.053 Uiso 1 1 calc R . .
H5B H 0.0179 0.0712 0.8821 0.053 Uiso 1 1 calc R . .
H5C H 0.0370 0.3466 0.8549 0.053 Uiso 1 1 calc R . .
C6 C -0.0520(2) 0.1367(5) 0.6172(2) 0.0262(5) Uani 1 1 d . . .
H6A H -0.0992 0.2961 0.6101 0.039 Uiso 1 1 calc R . .
H6B H -0.1292 0.0215 0.6313 0.039 Uiso 1 1 calc R . .
H6C H -0.0305 0.0979 0.5365 0.039 Uiso 1 1 calc R . .
H1 H 0.5427 0.4680 0.5007 0.028 Uiso 1 1 d . . .

loop_
_atom_site_aniso_label
_atom_site_aniso_U_11
_atom_site_aniso_U_22
_atom_site_aniso_U_33
_atom_site_aniso_U_23
_atom_site_aniso_U_13
_atom_site_aniso_U_12
Cl1 0.0183(2) 0.0147(2) 0.0198(2) -0.00072(16) 0.00745(16) -0.00578(16)
Cl2 0.0205(2) 0.0130(2) 0.0205(2) 0.00543(17) 0.00507(17) 0.00255(17)
Cl3 0.0214(2) 0.0190(3) 0.0171(2) -0.00698(17) 0.00955(17) -0.00072(17)
O1 0.0257(7) 0.0200(8) 0.0148(7) -0.0044(5) 0.0135(6) -0.0060(6)
O2 0.0215(7) 0.0191(8) 0.0262(8) -0.0080(6) 0.0129(6) -0.0070(6)
O3 0.0149(6) 0.0222(8) 0.0197(7) -0.0030(6) 0.0085(6) -0.0018(6)
C1 0.0145(8) 0.0115(9) 0.0115(8) -0.0011(7) 0.0062(7) -0.0009(7)
C2 0.0135(8) 0.0144(9) 0.0110(8) 0.0001(6) 0.0039(7) -0.0016(7)
C3 0.0130(8) 0.0160(10) 0.0125(8) 0.0001(7) 0.0029(6) -0.0006(7)
C4 0.0131(8) 0.0276(13) 0.0230(10) 0.0056(9) 0.0073(7) -0.0001(8)
C5 0.0176(9) 0.069(2) 0.0196(10) 0.0089(13) 0.0070(8) -0.0009(12)
C6 0.0160(9) 0.0369(15) 0.0233(10) 0.0011(9) 0.0034(8) -0.0074(9)

loop_
_atom_type_symbol
_atom_type_description
_atom_type_scat_dispersion_real
_atom_type_scat_dispersion_imag
_atom_type_scat_source
C C 0.0033 0.0016 'International Tables Vol C Tables 4.2.6.8 and 6.1.1.4'
H H 0.0000 0.0000 'International Tables Vol C Tables 4.2.6.8 and 6.1.1.4'
Cl Cl 0.1484 0.1585 'International Tables Vol C Tables 4.2.6.8 and 6.1.1.4'
O O 0.0106 0.0060 'International Tables Vol C Tables 4.2.6.8 and 6.1.1.4'

loop_
_geom_angle_atom_site_label_1
_geom_angle_atom_site_label_2
_geom_angle_atom_site_label_3
_geom_angle
_geom_angle_site_symmetry_1
_geom_angle_site_symmetry_3
_geom_angle_publ_flag
C2 O1 H1 118.0 . . ?
C3 O3 C4 117.20(17) . . ?
C2 C1 Cl2 110.29(14) . . ?
C2 C1 Cl3 111.61(13) . . ?
Cl2 C1 Cl3 109.12(10) . . ?
C2 C1 Cl1 108.94(13) . . ?
Cl2 C1 Cl1 108.67(10) . . ?
Cl3 C1 Cl1 108.14(10) . . ?
O1 C2 C3 106.39(17) . . ?
O1 C2 C1 110.18(15) . . ?
C3 C2 C1 111.28(15) . . ?
O1 C2 H2 109.6 . . ?
C3 C2 H2 109.6 . . ?
C1 C2 H2 109.6 . . ?
O2 C3 O3 125.12(19) . . ?
O2 C3 C2 122.36(17) . . ?
O3 C3 C2 112.52(18) . . ?
O3 C4 C5 105.45(19) . . ?
O3 C4 C6 108.83(17) . . ?
C5 C4 C6 113.70(18) . . ?
O3 C4 H4 109.6 . . ?
C5 C4 H4 109.6 . . ?
C6 C4 H4 109.6 . . ?
C4 C5 H5A 109.5 . . ?
C4 C5 H5B 109.5 . . ?
H5A C5 H5B 109.5 . . ?
C4 C5 H5C 109.5 . . ?
H5A C5 H5C 109.5 . . ?
H5B C5 H5C 109.5 . . ?
C4 C6 H6A 109.5 . . ?
C4 C6 H6B 109.5 . . ?
H6A C6 H6B 109.5 . . ?
C4 C6 H6C 109.5 . . ?
H6A C6 H6C 109.5 . . ?
H6B C6 H6C 109.5 . . ?

loop_
_geom_bond_atom_site_label_1
_geom_bond_atom_site_label_2
_geom_bond_distance
_geom_bond_site_symmetry_2
_geom_bond_publ_flag
Cl1 C1 1.7762(19) . ?
Cl2 C1 1.769(2) . ?
Cl3 C1 1.7716(19) . ?
O1 C2 1.393(2) . ?
O1 H1 0.9300 . ?
O2 C3 1.205(3) . ?
O3 C3 1.319(2) . ?
O3 C4 1.472(2) . ?
C1 C2 1.560(3) . ?
C2 C3 1.536(3) . ?
C2 H2 1.0000 . ?
C4 C5 1.512(3) . ?
C4 C6 1.513(3) . ?
C4 H4 1.0000 . ?
C5 H5A 0.9800 . ?
C5 H5B 0.9800 . ?
C5 H5C 0.9800 . ?
C6 H6A 0.9800 . ?
C6 H6B 0.9800 . ?
C6 H6C 0.9800 . ?

loop_
_geom_torsion_atom_site_label_1
_geom_torsion_atom_site_label_2
_geom_torsion_atom_site_label_3
_geom_torsion_atom_site_label_4
_geom_torsion
_geom_torsion_site_symmetry_1
_geom_torsion_site_symmetry_2
_geom_torsion_site_symmetry_3
_geom_torsion_site_symmetry_4
_geom_torsion_publ_flag
Cl2 C1 C2 O1 -69.50(19) . . . . ?
Cl3 C1 C2 O1 169.02(15) . . . . ?
Cl1 C1 C2 O1 49.7(2) . . . . ?
Cl2 C1 C2 C3 48.25(19) . . . . ?
Cl3 C1 C2 C3 -73.22(19) . . . . ?
Cl1 C1 C2 C3 167.44(14) . . . . ?
C4 O3 C3 O2 3.8(3) . . . . ?
C4 O3 C3 C2 -175.98(15) . . . . ?
O1 C2 C3 O2 6.0(3) . . . . ?
C1 C2 C3 O2 -114.0(2) . . . . ?
O1 C2 C3 O3 -174.14(16) . . . . ?
C1 C2 C3 O3 65.8(2) . . . . ?
C3 O3 C4 C5 149.66(18) . . . . ?
C3 O3 C4 C6 -88.0(2) . . . . ?

loop_
_cod_related_entry_id
_cod_related_entry_database
_cod_related_entry_code
1 ChemSpider 21197839
